data_4130581
loop_
_publ_author_name
'Cao, Jing'
'Jing, Xiaojing'
'Yan, Juanzhu'
'Hu, Chengyi'
'Chen, Ruihao'
'Yin, Jun'
'Li, Jing'
'Zheng, Nanfeng'

_publ_section_title
;
 Identifying the Molecular Structures of Intermediates for Optimizing the
 Fabrication of High-Quality Perovskite Films.
;
_journal_issue 31
_journal_name_full 'Journal of the American Chemical Society'
_journal_page_first 9919
_journal_page_last 9926
_journal_paper_doi 10.1021/jacs.6b04924
_journal_volume 138
_journal_year 2016
_chemical_formula_moiety '0.5(C4 H12 I4 O4 Pb2 S2)'
_chemical_formula_sum 'C2 H6 I2 O2 Pb S'
_chemical_formula_weight 555.12
_space_group_crystal_system orthorhombic
_space_group_IT_number 62
_space_group_name_Hall '-P 2c 2n'
_space_group_name_H-M_alt 'P n a m'
_atom_sites_solution_hydrogens geom
_audit_creation_date 2015-08-24
_audit_creation_method
;
Olex2 1.2
(compiled 2015.01.06 svn.r3119 for OlexSys, GUI svn.r4979)
;
_cell_angle_alpha 90
_cell_angle_beta 90
_cell_angle_gamma 90
_cell_formula_units_Z 4
_cell_length_a 17.796(3)
_cell_length_b 11.1352(17)
_cell_length_c 4.5144(6)
_cell_measurement_reflns_used 722
_cell_measurement_temperature 99.97(11)
_cell_measurement_theta_max 26.9660
_cell_measurement_theta_min 3.6460
_cell_volume 894.6(2)
_computing_cell_refinement
;
CrysAlisPro, Agilent Technologies,
Version 1.171.37.35 (release 13-08-2014 CrysAlis171 .NET)
(compiled Aug 13 2014,18:06:01)
;
_computing_data_collection
;
CrysAlisPro, Agilent Technologies,
Version 1.171.37.35 (release 13-08-2014 CrysAlis171 .NET)
(compiled Aug 13 2014,18:06:01)
;
_computing_data_reduction
;
CrysAlisPro, Agilent Technologies,
Version 1.171.37.35 (release 13-08-2014 CrysAlis171 .NET)
(compiled Aug 13 2014,18:06:01)
;
_computing_molecular_graphics 'Olex2 (Dolomanov et al., 2009)'
_computing_publication_material 'Olex2 (Dolomanov et al., 2009)'
_computing_structure_refinement 'ShelXL (Sheldrick, 2008)'
_diffrn_ambient_environment N~2~
_diffrn_ambient_temperature 99.97(11)
_diffrn_detector 'CCD plate'
_diffrn_detector_area_resol_mean 10.4741
_diffrn_detector_type Atlas
_diffrn_measured_fraction_theta_full 0.996
_diffrn_measured_fraction_theta_max 0.997
_diffrn_measurement_details
;
#__ type_ start__ end____ width___ exp.time_
  1 omega  -83.00    6.00   1.0000    8.5000
omega____ theta____ kappa____ phi______ frames
    -      -12.5867  -38.0000  -60.0000 89

#__ type_ start__ end____ width___ exp.time_
  2 omega  -35.00   63.00   1.0000    8.5000
omega____ theta____ kappa____ phi______ frames
    -      -12.5867   19.0000  120.0000 98
;
_diffrn_measurement_device 'four-circle diffractometer'
_diffrn_measurement_device_type 'SuperNova, Dual, Cu at zero, Atlas'
_diffrn_measurement_method '\w scans'
_diffrn_orient_matrix_UB_11 0.0327274000
_diffrn_orient_matrix_UB_12 0.0144616000
_diffrn_orient_matrix_UB_13 0.0818428000
_diffrn_orient_matrix_UB_21 0.0193117000
_diffrn_orient_matrix_UB_22 0.0133836000
_diffrn_orient_matrix_UB_23 -0.1337488000
_diffrn_orient_matrix_UB_31 -0.0120449000
_diffrn_orient_matrix_UB_32 0.0605654000
_diffrn_orient_matrix_UB_33 0.0099871000
_diffrn_radiation_monochromator mirror
_diffrn_radiation_probe x-ray
_diffrn_radiation_type MoK\a
_diffrn_radiation_wavelength 0.710
_diffrn_reflns_av_R_equivalents 0.1243
_diffrn_reflns_av_unetI/netI 0.1295
_diffrn_reflns_Laue_measured_fraction_full 0.996
_diffrn_reflns_Laue_measured_fraction_max 0.997
_diffrn_reflns_limit_h_max 22
_diffrn_reflns_limit_h_min -23
_diffrn_reflns_limit_k_max 13
_diffrn_reflns_limit_k_min -14
_diffrn_reflns_limit_l_max 3
_diffrn_reflns_limit_l_min -5
_diffrn_reflns_number 4266
_diffrn_reflns_point_group_measured_fraction_full 0.996
_diffrn_reflns_point_group_measured_fraction_max 0.997
_diffrn_reflns_theta_full 25.214
_diffrn_reflns_theta_max 27.452
_diffrn_reflns_theta_min 3.656
_diffrn_source 'SuperNova (Mo) X-ray Source'
_exptl_absorpt_coefficient_mu 25.927
_exptl_absorpt_correction_T_max 1.00000
_exptl_absorpt_correction_T_min 0.36251
_exptl_absorpt_correction_type multi-scan
_exptl_absorpt_process_details
;
CrysAlisPro, Agilent Technologies,
Version 1.171.37.35 (release 13-08-2014 CrysAlis171 .NET)
(compiled Aug 13 2014,18:06:01)
Empirical absorption correction using spherical harmonics,
 implemented in SCALE3 ABSPACK scaling algorithm.
;
_exptl_crystal_density_diffrn 4.122
_exptl_crystal_description
;
;
_exptl_crystal_F_000 952
_refine_diff_density_max 2.938
_refine_diff_density_min -2.337
_refine_diff_density_rms 0.570
_refine_ls_extinction_method none
_refine_ls_goodness_of_fit_ref 1.102
_refine_ls_hydrogen_treatment constr
_refine_ls_matrix_type full
_refine_ls_number_parameters 48
_refine_ls_number_reflns 1155
_refine_ls_number_restraints 12
_refine_ls_restrained_S_all 1.098
_refine_ls_R_factor_all 0.1052
_refine_ls_R_factor_gt 0.0617
_refine_ls_shift/su_max 0.994
_refine_ls_shift/su_mean 0.024
_refine_ls_structure_factor_coef Fsqd
_refine_ls_weighting_details
;
 w=1/[\s^2^(Fo^2^)+(0.0238P)^2^]
 where P=(Fo^2^+2Fc^2^)/3
;
_refine_ls_weighting_scheme calc
_refine_ls_wR_factor_gt 0.1171
_refine_ls_wR_factor_ref 0.1406
_reflns_Friedel_coverage 0.000
_reflns_number_gt 765
_reflns_number_total 1155
_reflns_threshold_expression 'I > 2\s(I)'
_cod_data_source_file ja6b04924_si_005.cif
_cod_data_source_block jxj-1-150823-pbi2.dmso-2
_cod_database_code 4130581
_shelxl_version_number 2013-2
_shelx_space_group_comment
;
The symmetry employed for this shelxl refinement is uniquely defined
by the following loop, which should always be used as a source of
symmetry information in preference to the above space-group names.
They are only intended as comments.
;
_reflns_odcompleteness_completeness 99.52
_reflns_odcompleteness_iscentric 1
_reflns_odcompleteness_theta 27.42
_olex2_refinement_description
;
1. Fixed Uiso
 At 1.5 times of:
  All C(H,H,H) groups
2. Uiso/Uaniso restraints and constraints
Uanis(C2) \\sim Ueq, Uanis(O9) \\sim Ueq: with sigma of 0.01 and sigma for
terminal atoms of 0.02
3. Others
 Fixed Sof: H2A(0.5) H2B(0.5) H2C(0.5) H3A(0.5) H3B(0.5) H3C(0.5)
4.a Idealised Me refined as rotating group:
 C2(H2A,H2B,H2C), C3(H3A,H3B,H3C)
;
_olex2_submission_special_instructions 'No special instructions were received'

loop_
_space_group_symop_operation_xyz
'x, y, z'
'-x, -y, z+1/2'
'x+1/2, -y+1/2, -z+1/2'
'-x+1/2, y+1/2, -z'
'-x, -y, -z'
'x, y, -z-1/2'
'-x-1/2, y-1/2, z-1/2'
'x-1/2, -y-1/2, z'

loop_
_atom_site_label
_atom_site_type_symbol
_atom_site_fract_x
_atom_site_fract_y
_atom_site_fract_z
_atom_site_U_iso_or_equiv
_atom_site_adp_type
_atom_site_occupancy
_atom_site_site_symmetry_order
_atom_site_calc_flag
_atom_site_refinement_flags_posn
_atom_site_refinement_flags_adp
_atom_site_refinement_flags_occupancy
_atom_site_disorder_assembly
_atom_site_disorder_group
Pb1 Pb 0.04026(6) 0.31693(9) 0.7500 0.0175(3) Uani 1 2 d S T P . .
I3 I -0.03377(10) 0.15927(14) 1.2500 0.0161(4) Uani 1 2 d S T P . .
I6 I 0.10900(11) 0.50737(14) 0.2500 0.0187(5) Uani 1 2 d S T P . .
S1 S 0.1722(4) 0.1893(6) 0.2500 0.0247(17) Uani 1 2 d S T P . .
O9 O 0.1536(19) 0.200(3) 0.605(8) 0.167(14) Uani 1 1 d . U . . .
C2 C 0.1852(17) 0.035(3) 0.2500 0.036(8) Uani 1 2 d S TU P . .
H2A H 0.1474 -0.0031 0.3778 0.054 Uiso 0.5 1 calc GR . . A -1
H2B H 0.2355 0.0157 0.3245 0.054 Uiso 0.5 1 calc GR . . A -1
H2C H 0.1799 0.0038 0.0477 0.054 Uiso 0.5 1 calc GR . . A -1
C3 C 0.2605(18) 0.239(3) 0.2500 0.034(8) Uani 1 2 d S T P . .
H3A H 0.2621 0.3201 0.3336 0.051 Uiso 0.5 1 calc GR . . B -1
H3B H 0.2796 0.2407 0.0464 0.051 Uiso 0.5 1 calc GR . . B -1
H3C H 0.2918 0.1853 0.3699 0.051 Uiso 0.5 1 calc GR . . B -1

loop_
_atom_site_aniso_label
_atom_site_aniso_U_11
_atom_site_aniso_U_22
_atom_site_aniso_U_33
_atom_site_aniso_U_23
_atom_site_aniso_U_13
_atom_site_aniso_U_12
Pb1 0.0214(6) 0.0213(6) 0.0098(5) 0.000 0.000 -0.0047(5)
I3 0.0201(10) 0.0190(9) 0.0093(9) 0.000 0.000 -0.0033(7)
I6 0.0236(10) 0.0177(9) 0.0149(10) 0.000 0.000 -0.0036(8)
S1 0.023(4) 0.029(4) 0.022(4) 0.000 0.000 0.000(3)
O9 0.163(16) 0.171(16) 0.166(17) 0.001(9) -0.005(10) 0.000(9)
C2 0.018(13) 0.057(16) 0.033(15) 0.000 0.000 -0.005(12)
C3 0.04(2) 0.039(18) 0.020(15) 0.000 0.000 0.012(16)

loop_
_atom_type_symbol
_atom_type_description
_atom_type_scat_dispersion_real
_atom_type_scat_dispersion_imag
_atom_type_scat_source
C C 0.0033 0.0016 'International Tables Vol C Tables 4.2.6.8 and 6.1.1.4'
H H 0.0000 0.0000 'International Tables Vol C Tables 4.2.6.8 and 6.1.1.4'
I I -0.4742 1.8119 'International Tables Vol C Tables 4.2.6.8 and 6.1.1.4'
O O 0.0106 0.0060 'International Tables Vol C Tables 4.2.6.8 and 6.1.1.4'
Pb Pb -3.3944 10.1111 'International Tables Vol C Tables 4.2.6.8 and 6.1.1.4'
S S 0.1246 0.1234 'International Tables Vol C Tables 4.2.6.8 and 6.1.1.4'

loop_
_geom_angle_atom_site_label_1
_geom_angle_atom_site_label_2
_geom_angle_atom_site_label_3
_geom_angle
_geom_angle_site_symmetry_1
_geom_angle_site_symmetry_3
I3 Pb1 I3 91.60(5) 1_554 .
I3 Pb1 I6 174.15(5) . .
I3 Pb1 I6 174.15(5) 1_554 1_556
I3 Pb1 I6 91.31(3) 1_554 .
I3 Pb1 I6 91.31(3) . 1_556
I3 Pb1 I6 89.64(5) 1_554 5_566
I3 Pb1 I6 89.64(5) . 5_566
I6 Pb1 I6 85.30(5) 5_566 1_556
I6 Pb1 I6 85.30(5) 5_566 .
I6 Pb1 I6 85.35(5) . 1_556
O9 Pb1 I3 103.5(8) . .
O9 Pb1 I3 81.8(8) . 1_554
O9 Pb1 I3 103.5(8) 6_557 1_554
O9 Pb1 I3 81.8(8) 6_557 .
O9 Pb1 I6 102.4(8) 6_557 .
O9 Pb1 I6 164.4(8) . 5_566
O9 Pb1 I6 102.4(8) . 1_556
O9 Pb1 I6 164.4(8) 6_557 5_566
O9 Pb1 I6 81.9(8) 6_557 1_556
O9 Pb1 I6 81.9(8) . .
O9 Pb1 O9 30.4(17) . 6_557
Pb1 I3 Pb1 91.60(5) . 1_556
Pb1 I6 Pb1 85.35(5) 1_554 .
Pb1 I6 Pb1 94.70(5) 5_566 1_554
Pb1 I6 Pb1 94.70(5) 5_566 .
O9 S1 O9 155(2) . 6_556
O9 S1 C2 95.5(11) 6_556 .
O9 S1 C2 95.5(11) . .
O9 S1 C3 99.7(12) 6_556 .
O9 S1 C3 99.7(12) . .
C3 S1 C2 101.8(15) . .
S1 O9 Pb1 117.2(17) . .
O9 O9 Pb1 74.8(8) 6_557 .
O9 O9 S1 167.6(12) 6_557 .

loop_
_geom_bond_atom_site_label_1
_geom_bond_atom_site_label_2
_geom_bond_distance
_geom_bond_site_symmetry_2
Pb1 I3 3.1484(14) 1_554
Pb1 I3 3.1484(14) .
Pb1 I6 3.3299(15) 1_556
Pb1 I6 3.3299(15) .
Pb1 I6 3.299(2) 5_566
Pb1 O9 2.49(3) .
Pb1 O9 2.49(3) 6_557
I3 Pb1 3.1484(14) 1_556
I6 Pb1 3.299(2) 5_566
I6 Pb1 3.3299(15) 1_554
S1 O9 1.64(4) .
S1 O9 1.64(4) 6_556
S1 C2 1.74(3) .
S1 C3 1.67(3) .
O9 O9 1.31(7) 6_557
